data_7159152
loop_
_publ_author_name
'Laha, Banamali'
'Suresh, Alati'
'Namboothiri, Irishi N. N.'

_publ_section_title
;
 Regio- and stereoselective synthesis of functionalized
 tetrahydro-benzochromenes and hexahydrochromenochromenones <i>via</i> [4
 + 2] annulation of curcumins with nitrochromenes.
;
_journal_issue 9
_journal_name_full 'Organic &amp; biomolecular chemistry'
_journal_page_first 1872
_journal_page_last 1877
_journal_paper_doi 10.1039/d2ob02211g
_journal_volume 21
_journal_year 2023
_chemical_formula_moiety '0.5(C H Cl3), C36 H31 N O5'
_chemical_formula_sum 'C36.5 H31.5 Cl1.5 N O5'
_chemical_formula_weight 617.30
_space_group_crystal_system monoclinic
_space_group_IT_number 14
_space_group_name_Hall '-P 2yn'
_space_group_name_H-M_alt 'P 1 21/n 1'
_atom_sites_solution_hydrogens geom
_atom_sites_solution_primary dual
_audit_creation_date 2022-09-05
_audit_creation_method
;
Olex2 1.3-ac4
(compiled 2019.04.23 svn.r3594 for Rigaku Oxford Diffraction, GUI svn.r5739)
;
_audit_update_record
;
2022-09-14 deposited with the CCDC.	2023-02-07 downloaded from the CCDC.
;
_cell_angle_alpha 90
_cell_angle_beta 109.626(3)
_cell_angle_gamma 90
_cell_formula_units_Z 8
_cell_length_a 21.0341(5)
_cell_length_b 12.7886(2)
_cell_length_c 26.3878(6)
_cell_measurement_reflns_used 18945
_cell_measurement_temperature 150.00(10)
_cell_measurement_theta_max 27.4970
_cell_measurement_theta_min 1.7200
_cell_volume 6685.9(3)
_computing_cell_refinement 'CrysAlisPro 1.171.41.93a (Rigaku OD, 2020)'
_computing_data_collection 'CrysAlisPro 1.171.41.93a (Rigaku OD, 2020)'
_computing_data_reduction 'CrysAlisPro 1.171.41.93a (Rigaku OD, 2020)'
_computing_molecular_graphics 'Olex2 (Dolomanov et al., 2009)'
_computing_publication_material 'Olex2 (Dolomanov et al., 2009)'
_computing_structure_refinement 'ShelXL (Sheldrick, 2015)'
_computing_structure_solution 'ShelXT (Sheldrick, 2015)'
_diffrn_ambient_environment N~2~
_diffrn_ambient_temperature 150.00(10)
_diffrn_detector 'CCD plate'
_diffrn_measured_fraction_theta_full 0.999
_diffrn_measured_fraction_theta_max 0.999
_diffrn_measurement_details
;
List of Runs (angles in degrees, time in seconds):

  # Type    Start    End  Width  t~exp~   \w     \q     \k     \f   Frames
#--------------------------------------------------------------------------
  1  \f    -90.56 125.94   0.50    2.00  81.02  -9.84  31.50    --   433
  2  \f   -137.73  45.77   0.50    2.00   6.61  -9.84 -31.50    --   367
  3  \w   -100.81  15.69   0.50    2.00    --   -9.84 -59.25 -51.92  233
  4  \w   -100.81  15.69   0.50    2.00    --   -9.84 -59.25-123.92  233
  5  \f   -127.92  55.58   0.50    2.00  15.81  -9.84 -59.25    --   367
;
_diffrn_measurement_device 'abstract diffractometer'
_diffrn_measurement_device_type 'Saxi-CrysAlisPro-abstract goniometer imported SAXI images'
_diffrn_measurement_method '\w and \f scans'
_diffrn_orient_matrix_type 'CrysAlisPro convention (1999,Acta A55,543-557)'
_diffrn_orient_matrix_UB_11 -0.0064381000
_diffrn_orient_matrix_UB_12 0.0215828000
_diffrn_orient_matrix_UB_13 -0.0259993000
_diffrn_orient_matrix_UB_21 0.0138366000
_diffrn_orient_matrix_UB_22 -0.0452822000
_diffrn_orient_matrix_UB_23 -0.0078248000
_diffrn_orient_matrix_UB_31 -0.0323905000
_diffrn_orient_matrix_UB_32 -0.0236719000
_diffrn_orient_matrix_UB_33 -0.0087742000
_diffrn_radiation_monochromator graphite
_diffrn_radiation_probe x-ray
_diffrn_radiation_type 'Mo K\a'
_diffrn_radiation_wavelength 0.71073
_diffrn_reflns_av_R_equivalents 0.0664
_diffrn_reflns_av_unetI/netI 0.0267
_diffrn_reflns_Laue_measured_fraction_full 0.999
_diffrn_reflns_Laue_measured_fraction_max 0.999
_diffrn_reflns_limit_h_max 25
_diffrn_reflns_limit_h_min -25
_diffrn_reflns_limit_k_max 15
_diffrn_reflns_limit_k_min -15
_diffrn_reflns_limit_l_max 31
_diffrn_reflns_limit_l_min -31
_diffrn_reflns_number 150854
_diffrn_reflns_point_group_measured_fraction_full 0.999
_diffrn_reflns_point_group_measured_fraction_max 0.999
_diffrn_reflns_theta_full 25.000
_diffrn_reflns_theta_max 25.000
_diffrn_reflns_theta_min 1.514
_diffrn_source 'fine-focus sealed X-ray tube'
_diffrn_source_type 'Enhance (Mo) X-ray Source'
_exptl_absorpt_coefficient_mu 0.196
_exptl_absorpt_correction_T_max 1.00000
_exptl_absorpt_correction_T_min 0.51937
_exptl_absorpt_correction_type multi-scan
_exptl_absorpt_process_details
;
CrysAlisPro 1.171.41.93a (Rigaku Oxford Diffraction, 2020)
Empirical absorption correction using spherical harmonics,
implemented in SCALE3 ABSPACK scaling algorithm.
;
_exptl_crystal_colour 'clear light colourless'
_exptl_crystal_density_diffrn 1.227
_exptl_crystal_description block
_exptl_crystal_F_000 2584
_exptl_crystal_size_max 0.23
_exptl_crystal_size_mid 0.18
_exptl_crystal_size_min 0.15
_refine_diff_density_max 0.621
_refine_diff_density_min -0.853
_refine_diff_density_rms 0.080
_refine_ls_extinction_method none
_refine_ls_goodness_of_fit_ref 1.023
_refine_ls_hydrogen_treatment constr
_refine_ls_matrix_type full
_refine_ls_number_parameters 797
_refine_ls_number_reflns 11768
_refine_ls_number_restraints 0
_refine_ls_restrained_S_all 1.023
_refine_ls_R_factor_all 0.0865
_refine_ls_R_factor_gt 0.0710
_refine_ls_shift/su_max 0.000
_refine_ls_shift/su_mean 0.000
_refine_ls_structure_factor_coef Fsqd
_refine_ls_weighting_details 'w=1/[\s^2^(Fo^2^)+(0.1409P)^2^+6.3006P] where P=(Fo^2^+2Fc^2^)/3'
_refine_ls_weighting_scheme calc
_refine_ls_wR_factor_gt 0.2077
_refine_ls_wR_factor_ref 0.2252
_reflns_Friedel_coverage 0.000
_reflns_number_gt 9161
_reflns_number_total 11768
_reflns_threshold_expression 'I > 2\s(I)'
_cod_data_source_file d2ob02211g3.cif
_cod_data_source_block inn_bl_as_134_autored
_cod_depositor_comments
;

2024-12-16
Z value and formula fixed to values more according to usual
chemical conventions.                 miguel
;
_cod_original_formula_sum 'C73 H63 Cl3 N2 O10'
_cod_original_formula_weight 1234.60
_cod_original_formula_moiety 'C H Cl3, 2(C36 H31 N O5), 1[CHCl3]'
_cod_original_formula_units_Z 4
_cod_database_code 7159152
_shelx_shelxl_version_number 2018/3
_chemical_oxdiff_formula CHNO
_shelx_space_group_comment
;
The symmetry employed for this shelxl refinement is uniquely defined
by the following loop, which should always be used as a source of
symmetry information in preference to the above space-group names.
They are only intended as comments.
;
_reflns_odcompleteness_completeness 91.00
_reflns_odcompleteness_iscentric 1
_reflns_odcompleteness_theta 33.73
_olex2_refinement_description
;
1. Fixed Uiso
 At 1.2 times of:
  All C(H) groups, All C(H,H) groups
 At 1.5 times of:
  All C(H,H,H) groups
2.a Ternary CH refined with riding coordinates:
 C00H(H00H), C00K(H00K), C00P(H00P), C00T(H00T), C00W(H00W), C00Y(H00Y),
 C011(H011), C01E(H01I), C02G(H02P)
2.b Secondary CH2 refined with riding coordinates:
 C00I(H00A,H00B), C010(H01F,H01H), C013(H01A,H01B), C01N(H01S,H01W)
2.c Aromatic/amide H refined with riding coordinates:
 C00M(H00M), C00R(H00R), C015(H015), C01A(H01C), C01B(H01D), C01C(H01E),
 C01G(H01G), C01H(H01J), C01I(H01K), C01J(H01N), C01K(H01O), C01L(H01L),
 C01M(H01M), C01P(H01P), C01Q(H01Q), C01R(H01R), C01S(H01X), C01T(H01T),
 C01U(H01U), C01V(H01V), C01W(H01Y), C01X(H01), C01Z(H01Z), C020(H020),
 C022(H022), C023(H023), C024(H024), C025(H025), C027(H027), C028(H028),
 C029(H029), C02A(H02K), C02B(H02D), C02E(H02L)
2.d Idealised Me refined as rotating group:
 C021(H02A,H02B,H02C), C026(H02H,H02I,H02J), C02D(H02E,H02F,H02G), C02F(H02M,
 H02N,H02O)
;
_smtbx_masks_void_probe_radius 1.2
_smtbx_masks_void_truncation_radius 1.2
_olex2_submission_special_instructions 'No special instructions were received'
_oxdiff_exptl_absorpt_empirical_details
;
Empirical correction (ABSPACK) includes:
- Absorption correction using spherical harmonics
- Frame scaling
;
_oxdiff_exptl_absorpt_empirical_full_max 1.393
_oxdiff_exptl_absorpt_empirical_full_min 0.647

loop_
_space_group_symop_operation_xyz
'x, y, z'
'-x+1/2, y+1/2, -z+1/2'
'-x, -y, -z'
'x-1/2, -y-1/2, z-1/2'

loop_
_atom_site_label
_atom_site_type_symbol
_atom_site_fract_x
_atom_site_fract_y
_atom_site_fract_z
_atom_site_U_iso_or_equiv
_atom_site_adp_type
_atom_site_occupancy
_atom_site_site_symmetry_order
_atom_site_calc_flag
_atom_site_refinement_flags_posn
_atom_site_refinement_flags_adp
_atom_site_refinement_flags_occupancy
_atom_site_disorder_assembly
_atom_site_disorder_group
Cl00 Cl 0.05238(6) -0.11975(10) 0.02809(6) 0.0851(4) Uani 1 1 d . . . . .
Cl1 Cl -0.08661(7) -0.14116(12) 0.02011(7) 0.0951(5) Uani 1 1 d . . . . .
Cl2 Cl -0.02695(8) -0.28103(12) -0.03821(6) 0.0961(5) Uani 1 1 d . . . . .
O004 O 0.29586(9) 0.21447(14) 0.08226(7) 0.0263(4) Uani 1 1 d . . . . .
O005 O 0.12908(9) 0.31793(14) 0.22749(7) 0.0248(4) Uani 1 1 d . . . . .
O006 O 0.85821(9) 0.55832(14) 0.26432(7) 0.0269(4) Uani 1 1 d . . . . .
O007 O 0.71165(10) 0.44078(15) 0.42185(7) 0.0296(4) Uani 1 1 d . . . . .
O008 O 0.32217(10) 0.48830(15) 0.16970(8) 0.0331(5) Uani 1 1 d . . . . .
O009 O 0.67605(10) 0.72032(15) 0.33775(8) 0.0334(5) Uani 1 1 d . . . . .
O00A O 0.29376(10) 0.12929(16) 0.28896(8) 0.0348(5) Uani 1 1 d . . . . .
O00B O 0.32334(10) 0.39891(17) 0.23932(8) 0.0365(5) Uani 1 1 d . . . . .
O00C O 0.69395(11) 0.36796(17) 0.20895(8) 0.0397(5) Uani 1 1 d . . . . .
O00D O 0.66366(11) 0.63309(18) 0.26505(8) 0.0415(5) Uani 1 1 d . . . . .
N00E N 0.31031(10) 0.40906(17) 0.19078(9) 0.0231(5) Uani 1 1 d . . . . .
N00F N 0.68382(11) 0.64176(17) 0.31395(9) 0.0245(5) Uani 1 1 d . . . . .
C00G C 0.19483(12) 0.43571(19) 0.07631(10) 0.0193(5) Uani 1 1 d . . . . .
C00H C 0.20361(12) 0.35290(19) 0.11938(10) 0.0194(5) Uani 1 1 d . . . . .
H00H H 0.181793 0.288527 0.099593 0.023 Uiso 1 1 calc R . . . .
C00I C 0.16361(13) 0.3795(2) 0.15694(10) 0.0223(5) Uani 1 1 d . . . . .
H00A H 0.176688 0.450287 0.172018 0.027 Uiso 1 1 calc R . . . .
H00B H 0.114903 0.381176 0.135556 0.027 Uiso 1 1 calc R . . . .
C00J C 0.80865(13) 0.6658(2) 0.42423(10) 0.0223(5) Uani 1 1 d . . . . .
C00K C 0.27418(12) 0.22164(19) 0.18634(10) 0.0197(5) Uani 1 1 d . . . . .
H00K H 0.320538 0.209072 0.212445 0.024 Uiso 1 1 calc R . . . .
C00L C 0.27693(12) 0.31930(19) 0.15324(9) 0.0193(5) Uani 1 1 d . . . . .
C00M C 0.18571(13) 0.5418(2) 0.08516(10) 0.0231(5) Uani 1 1 d . . . . .
H00M H 0.188331 0.564675 0.120056 0.028 Uiso 1 1 calc R . . . .
C00N C 0.22671(13) 0.23576(19) 0.21822(10) 0.0211(5) Uani 1 1 d . . . . .
C00O C 0.17461(12) 0.3039(2) 0.20223(10) 0.0213(5) Uani 1 1 d . . . . .
C00P C 0.79620(12) 0.5861(2) 0.37918(10) 0.0212(5) Uani 1 1 d . . . . .
H00P H 0.820361 0.521386 0.396811 0.025 Uiso 1 1 calc R . . . .
C00Q C 0.81572(13) 0.5426(2) 0.29215(10) 0.0235(5) Uani 1 1 d . . . . .
C00R C 0.81808(14) 0.7723(2) 0.41716(10) 0.0254(6) Uani 1 1 d . . . . .
H00R H 0.814846 0.797513 0.382519 0.030 Uiso 1 1 calc R . . . .
C00S C 0.25528(13) 0.12872(19) 0.14812(10) 0.0222(5) Uani 1 1 d . . . . .
C00T C 0.32217(13) 0.3008(2) 0.11819(10) 0.0225(5) Uani 1 1 d . . . . .
H00T H 0.317641 0.364327 0.095159 0.027 Uiso 1 1 calc R . . . .
C00U C 0.76449(13) 0.4728(2) 0.27844(10) 0.0236(6) Uani 1 1 d . . . . .
C00V C 0.24514(13) 0.1878(2) 0.27134(10) 0.0243(6) Uani 1 1 d . . . . .
C00W C 0.72152(13) 0.4559(2) 0.31379(10) 0.0233(6) Uani 1 1 d . . . . .
H00W H 0.673994 0.443264 0.289868 0.028 Uiso 1 1 calc R . . . .
C00X C 0.26836(13) 0.1295(2) 0.09992(11) 0.0249(6) Uani 1 1 d . . . . .
C00Y C 0.68194(13) 0.5283(2) 0.38801(10) 0.0240(6) Uani 1 1 d . . . . .
H00Y H 0.688888 0.590370 0.412339 0.029 Uiso 1 1 calc R . . . .
C00Z C 0.39696(13) 0.2876(2) 0.14900(11) 0.0265(6) Uani 1 1 d . . . . .
C010 C 0.82972(13) 0.6176(2) 0.33814(10) 0.0248(6) Uani 1 1 d . . . . .
H01F H 0.813437 0.687844 0.323884 0.030 Uiso 1 1 calc R . . . .
H01H H 0.879122 0.622156 0.356568 0.030 Uiso 1 1 calc R . . . .
C011 C 0.13008(13) 0.2396(2) 0.26818(10) 0.0254(6) Uani 1 1 d . . . . .
H011 H 0.111885 0.172302 0.249662 0.030 Uiso 1 1 calc R . . . .
C012 C 0.72169(12) 0.55099(19) 0.34928(10) 0.0211(5) Uani 1 1 d . . . . .
C013 C 0.20251(13) 0.2224(2) 0.30453(10) 0.0251(6) Uani 1 1 d . . . . .
H01A H 0.220938 0.288061 0.323687 0.030 Uiso 1 1 calc R . . . .
H01B H 0.203830 0.168287 0.331715 0.030 Uiso 1 1 calc R . . . .
C014 C 0.08392(13) 0.2780(2) 0.29681(11) 0.0272(6) Uani 1 1 d . . . . .
C015 C 0.88664(14) 0.6072(2) 0.16466(11) 0.0290(6) Uani 1 1 d . . . . .
H015 H 0.846149 0.643850 0.161276 0.035 Uiso 1 1 calc R . . . .
C016 C 0.90209(13) 0.5159(2) 0.19514(10) 0.0275(6) Uani 1 1 d . . . . .
C017 C 0.16881(14) 0.5837(2) -0.00780(11) 0.0297(6) Uani 1 1 d . . . . .
C018 C 0.60613(13) 0.5151(2) 0.36230(10) 0.0263(6) Uani 1 1 d . . . . .
C019 C 0.83842(14) 0.8086(2) 0.51139(11) 0.0313(6) Uani 1 1 d . . . . .
C01A C 0.22327(13) 0.0401(2) 0.15956(12) 0.0283(6) Uani 1 1 d . . . . .
H01C H 0.213897 0.037229 0.192331 0.034 Uiso 1 1 calc R . . . .
C01B C 0.19068(14) 0.4059(2) 0.02438(10) 0.0266(6) Uani 1 1 d . . . . .
H01D H 0.196328 0.334414 0.017094 0.032 Uiso 1 1 calc R . . . .
C01C C 0.17293(14) 0.6138(2) 0.04374(11) 0.0289(6) Uani 1 1 d . . . . .
H01E H 0.166856 0.685287 0.050747 0.035 Uiso 1 1 calc R . . . .
C01D C 0.74481(13) 0.3609(2) 0.35059(11) 0.0268(6) Uani 1 1 d . . . . .
C01E C 0.85761(14) 0.4767(2) 0.22518(11) 0.0267(6) Uani 1 1 d . . . . .
H01I H 0.878027 0.411686 0.245101 0.032 Uiso 1 1 calc R . . . .
C01F C 0.73781(14) 0.3586(2) 0.40107(11) 0.0289(6) Uani 1 1 d . . . . .
C01G C 0.17840(15) 0.4790(2) -0.01692(11) 0.0326(6) Uani 1 1 d . . . . .
H01G H 0.176579 0.456889 -0.051753 0.039 Uiso 1 1 calc R . . . .
C01H C 0.83004(15) 0.7026(2) 0.51894(11) 0.0337(7) Uani 1 1 d . . . . .
H01J H 0.834147 0.677554 0.553797 0.040 Uiso 1 1 calc R . . . .
C01I C 0.81581(14) 0.6329(2) 0.47639(11) 0.0303(6) Uani 1 1 d . . . . .
H01K H 0.810770 0.560820 0.482831 0.036 Uiso 1 1 calc R . . . .
C01J C 0.83208(15) 0.8416(2) 0.45989(11) 0.0320(6) Uani 1 1 d . . . . .
H01N H 0.837485 0.913750 0.453706 0.038 Uiso 1 1 calc R . . . .
C01K C 0.92964(15) 0.6447(2) 0.13936(12) 0.0335(7) Uani 1 1 d . . . . .
H01O H 0.918034 0.706525 0.118326 0.040 Uiso 1 1 calc R . . . .
C01L C 0.25072(15) 0.0457(2) 0.06421(12) 0.0336(7) Uani 1 1 d . . . . .
H01L H 0.260293 0.047871 0.031518 0.040 Uiso 1 1 calc R . . . .
C01M C 0.09598(15) 0.3714(2) 0.32486(12) 0.0319(6) Uani 1 1 d . . . . .
H01M H 0.133660 0.412948 0.325495 0.038 Uiso 1 1 calc R . . . .
C01N C 0.78549(14) 0.4537(2) 0.19077(11) 0.0282(6) Uani 1 1 d . . . . .
H01S H 0.765598 0.516229 0.169111 0.034 Uiso 1 1 calc R . . . .
H01W H 0.784755 0.395751 0.165709 0.034 Uiso 1 1 calc R . . . .
C01O C 0.74396(14) 0.4241(2) 0.22546(11) 0.0290(6) Uani 1 1 d . . . . .
C01P C 0.42425(14) 0.1937(2) 0.17359(12) 0.0301(6) Uani 1 1 d . . . . .
H01P H 0.395461 0.135722 0.172201 0.036 Uiso 1 1 calc R . . . .
C01Q C 0.20510(15) -0.0430(2) 0.12435(13) 0.0354(7) Uani 1 1 d . . . . .
H01Q H 0.182921 -0.101922 0.132716 0.042 Uiso 1 1 calc R . . . .
C01R C 0.05353(16) 0.4050(3) 0.35214(12) 0.0374(7) Uani 1 1 d . . . . .
H01R H 0.062413 0.469390 0.371205 0.045 Uiso 1 1 calc R . . . .
C01S C 0.57662(15) 0.4241(2) 0.33567(12) 0.0331(7) Uani 1 1 d . . . . .
H01X H 0.604260 0.368553 0.331242 0.040 Uiso 1 1 calc R . . . .
C01T C 0.44027(15) 0.3708(2) 0.15171(13) 0.0371(7) Uani 1 1 d . . . . .
H01T H 0.422645 0.435230 0.134973 0.045 Uiso 1 1 calc R . . . .
C01U C 0.49327(15) 0.1843(3) 0.20011(13) 0.0372(7) Uani 1 1 d . . . . .
H01U H 0.511398 0.119841 0.216630 0.045 Uiso 1 1 calc R . . . .
C01V C 0.21932(15) -0.0405(2) 0.07649(13) 0.0375(7) Uani 1 1 d . . . . .
H01V H 0.207415 -0.098053 0.052363 0.045 Uiso 1 1 calc R . . . .
C01W C 0.56481(15) 0.5951(2) 0.36796(12) 0.0351(7) Uani 1 1 d . . . . .
H01Y H 0.584435 0.657660 0.385856 0.042 Uiso 1 1 calc R . . . .
C01X C 0.77652(14) 0.2751(2) 0.33627(13) 0.0344(7) Uani 1 1 d . . . . .
H01 H 0.781755 0.273960 0.301885 0.041 Uiso 1 1 calc R . . . .
C01Y C -0.00207(15) 0.3449(3) 0.35174(12) 0.0406(8) Uani 1 1 d . . . . .
C01Z C 0.02814(15) 0.2186(3) 0.29579(12) 0.0380(7) Uani 1 1 d . . . . .
H01Z H 0.018837 0.154694 0.276318 0.046 Uiso 1 1 calc R . . . .
C020 C 0.76102(16) 0.2745(2) 0.43610(13) 0.0405(8) Uani 1 1 d . . . . .
H020 H 0.755169 0.274238 0.470264 0.049 Uiso 1 1 calc R . . . .
C021 C 0.15287(18) 0.6630(3) -0.05322(13) 0.0456(8) Uani 1 1 d . . . . .
H02A H 0.138006 0.728598 -0.041587 0.068 Uiso 1 1 calc GR . . . .
H02B H 0.116913 0.635704 -0.084656 0.068 Uiso 1 1 calc GR . . . .
H02C H 0.193401 0.675822 -0.062728 0.068 Uiso 1 1 calc GR . . . .
C022 C 0.50647(16) 0.4146(3) 0.31549(13) 0.0410(8) Uani 1 1 d . . . . .
H022 H 0.486500 0.352418 0.297345 0.049 Uiso 1 1 calc R . . . .
C023 C 0.53534(15) 0.2672(3) 0.20260(13) 0.0407(8) Uani 1 1 d . . . . .
H023 H 0.582491 0.260225 0.220826 0.049 Uiso 1 1 calc R . . . .
C024 C 0.46614(16) 0.4946(3) 0.32173(13) 0.0436(8) Uani 1 1 d . . . . .
H024 H 0.418429 0.487402 0.308026 0.052 Uiso 1 1 calc R . . . .
C025 C 0.79232(17) 0.1921(2) 0.42094(15) 0.0454(8) Uani 1 1 d . . . . .
H025 H 0.808528 0.134868 0.444747 0.055 Uiso 1 1 calc R . . . .
C026 C 0.85450(18) 0.8847(3) 0.55797(13) 0.0460(8) Uani 1 1 d . . . . .
H02H H 0.812891 0.902890 0.564885 0.069 Uiso 1 1 calc GR . . . .
H02I H 0.874602 0.948195 0.549015 0.069 Uiso 1 1 calc GR . . . .
H02J H 0.886416 0.852373 0.590162 0.069 Uiso 1 1 calc GR . . . .
C027 C 0.49451(16) 0.5852(3) 0.34772(13) 0.0421(8) Uani 1 1 d . . . . .
H027 H 0.466578 0.640620 0.351888 0.050 Uiso 1 1 calc R . . . .
C028 C -0.01415(16) 0.2527(3) 0.32333(13) 0.0467(9) Uani 1 1 d . . . . .
H028 H -0.052059 0.211436 0.322435 0.056 Uiso 1 1 calc R . . . .
C029 C 0.80031(16) 0.1923(2) 0.37087(16) 0.0446(8) Uani 1 1 d . . . . .
H029 H 0.822178 0.135363 0.360437 0.054 Uiso 1 1 calc R . . . .
C02A C 0.96095(17) 0.4633(3) 0.19935(13) 0.0448(8) Uani 1 1 d . . . . .
H02K H 0.971717 0.399890 0.219130 0.054 Uiso 1 1 calc R . . . .
C02B C 0.50943(16) 0.3607(3) 0.17876(15) 0.0452(8) Uani 1 1 d . . . . .
H02D H 0.538624 0.418411 0.180717 0.054 Uiso 1 1 calc R . . . .
C02C C 0.98970(17) 0.5936(3) 0.14408(15) 0.0524(10) Uani 1 1 d . . . . .
C02D C -0.04740(19) 0.3817(4) 0.38214(17) 0.0637(11) Uani 1 1 d . . . . .
H02E H -0.029614 0.356716 0.419367 0.096 Uiso 1 1 calc GR . . . .
H02F H -0.093023 0.354058 0.364843 0.096 Uiso 1 1 calc GR . . . .
H02G H -0.048930 0.458342 0.381917 0.096 Uiso 1 1 calc GR . . . .
C02E C 1.0043(2) 0.5035(4) 0.17459(16) 0.0650(13) Uani 1 1 d . . . . .
H02L H 1.045417 0.467794 0.178768 0.078 Uiso 1 1 calc R . . . .
C02F C 1.0379(2) 0.6388(5) 0.1185(2) 0.0861(17) Uani 1 1 d . . . . .
H02M H 1.028971 0.607534 0.082840 0.129 Uiso 1 1 calc GR . . . .
H02N H 1.084378 0.623465 0.141124 0.129 Uiso 1 1 calc GR . . . .
H02O H 1.031486 0.714656 0.114805 0.129 Uiso 1 1 calc GR . . . .
C02G C -0.0287(2) -0.1551(4) -0.01446(18) 0.0701(12) Uani 1 1 d . . . . .
H02P H -0.042232 -0.106324 -0.045904 0.084 Uiso 1 1 calc R . . . .

loop_
_atom_site_aniso_label
_atom_site_aniso_U_11
_atom_site_aniso_U_22
_atom_site_aniso_U_33
_atom_site_aniso_U_23
_atom_site_aniso_U_13
_atom_site_aniso_U_12
Cl00 0.0531(6) 0.0723(8) 0.1097(10) -0.0082(7) 0.0005(6) -0.0091(5)
Cl1 0.0725(8) 0.0978(10) 0.1241(12) 0.0339(9) 0.0449(8) 0.0164(7)
Cl2 0.0945(9) 0.0906(10) 0.0873(9) -0.0208(7) 0.0096(7) -0.0219(7)
O004 0.0335(10) 0.0255(10) 0.0228(9) -0.0021(8) 0.0134(8) 0.0037(8)
O005 0.0256(9) 0.0286(10) 0.0231(9) 0.0082(8) 0.0120(8) 0.0045(8)
O006 0.0295(10) 0.0298(10) 0.0257(10) -0.0106(8) 0.0150(8) -0.0082(8)
O007 0.0375(11) 0.0281(10) 0.0250(10) 0.0029(8) 0.0131(8) -0.0026(8)
O008 0.0337(11) 0.0204(10) 0.0405(12) 0.0040(9) 0.0063(9) -0.0014(8)
O009 0.0381(11) 0.0225(10) 0.0356(11) -0.0037(8) 0.0069(9) 0.0021(8)
O00A 0.0367(11) 0.0389(12) 0.0311(11) 0.0168(9) 0.0144(9) 0.0163(9)
O00B 0.0413(12) 0.0425(12) 0.0235(11) -0.0073(9) 0.0081(9) -0.0112(9)
O00C 0.0414(12) 0.0445(13) 0.0378(12) -0.0206(10) 0.0192(10) -0.0210(10)
O00D 0.0516(13) 0.0482(13) 0.0197(11) 0.0031(9) 0.0055(9) 0.0131(10)
N00E 0.0209(11) 0.0227(12) 0.0247(12) -0.0015(9) 0.0064(9) 0.0019(9)
N00F 0.0241(11) 0.0235(12) 0.0259(12) 0.0006(9) 0.0083(9) -0.0010(9)
C00G 0.0189(12) 0.0224(13) 0.0164(12) 0.0017(10) 0.0057(9) 0.0008(10)
C00H 0.0193(12) 0.0183(12) 0.0195(12) 0.0004(10) 0.0052(10) 0.0022(10)
C00I 0.0227(13) 0.0247(13) 0.0204(13) 0.0063(10) 0.0085(10) 0.0062(10)
C00J 0.0233(13) 0.0242(13) 0.0181(12) -0.0007(10) 0.0052(10) -0.0020(10)
C00K 0.0211(12) 0.0191(12) 0.0186(12) 0.0028(10) 0.0062(10) 0.0034(10)
C00L 0.0206(12) 0.0201(13) 0.0163(12) 0.0014(10) 0.0049(10) 0.0027(10)
C00M 0.0277(13) 0.0228(13) 0.0205(13) 0.0027(10) 0.0103(10) 0.0032(11)
C00N 0.0259(13) 0.0185(12) 0.0192(13) 0.0036(10) 0.0079(10) -0.0006(10)
C00O 0.0224(13) 0.0231(13) 0.0196(12) -0.0002(10) 0.0085(10) -0.0008(10)
C00P 0.0236(13) 0.0195(13) 0.0198(12) -0.0004(10) 0.0062(10) -0.0027(10)
C00Q 0.0246(13) 0.0251(13) 0.0218(13) -0.0023(11) 0.0091(10) -0.0016(10)
C00R 0.0330(14) 0.0249(14) 0.0185(13) -0.0012(10) 0.0090(11) -0.0013(11)
C00S 0.0224(13) 0.0193(13) 0.0230(13) 0.0018(10) 0.0050(10) 0.0057(10)
C00T 0.0266(13) 0.0211(13) 0.0218(13) 0.0022(10) 0.0108(11) 0.0032(10)
C00U 0.0284(13) 0.0202(13) 0.0238(13) -0.0049(10) 0.0111(11) -0.0022(11)
C00V 0.0306(14) 0.0229(13) 0.0203(13) 0.0054(10) 0.0099(11) 0.0012(11)
C00W 0.0247(13) 0.0215(13) 0.0251(13) -0.0054(10) 0.0101(11) -0.0059(10)
C00X 0.0244(13) 0.0214(13) 0.0280(14) 0.0022(11) 0.0073(11) 0.0065(10)
C00Y 0.0275(13) 0.0231(13) 0.0227(13) 0.0005(11) 0.0101(11) -0.0019(11)
C00Z 0.0255(14) 0.0298(14) 0.0279(14) 0.0047(11) 0.0139(11) 0.0055(11)
C010 0.0270(13) 0.0248(13) 0.0245(13) -0.0062(11) 0.0112(11) -0.0058(11)
C011 0.0322(14) 0.0238(13) 0.0214(13) 0.0035(11) 0.0108(11) -0.0037(11)
C012 0.0231(13) 0.0193(13) 0.0203(13) -0.0002(10) 0.0066(10) -0.0021(10)
C013 0.0321(14) 0.0231(13) 0.0202(13) 0.0033(10) 0.0092(11) 0.0011(11)
C014 0.0276(14) 0.0331(15) 0.0223(13) 0.0091(11) 0.0102(11) 0.0019(11)
C015 0.0235(13) 0.0305(15) 0.0347(15) -0.0036(12) 0.0122(12) 0.0025(11)
C016 0.0272(14) 0.0346(15) 0.0223(13) -0.0068(11) 0.0106(11) 0.0012(11)
C017 0.0276(14) 0.0377(16) 0.0232(14) 0.0128(12) 0.0078(11) 0.0043(12)
C018 0.0293(14) 0.0300(14) 0.0220(13) -0.0044(11) 0.0118(11) -0.0084(11)
C019 0.0275(14) 0.0430(17) 0.0233(14) -0.0119(12) 0.0083(11) -0.0062(12)
C01A 0.0279(14) 0.0219(14) 0.0344(15) 0.0037(11) 0.0095(12) 0.0056(11)
C01B 0.0342(15) 0.0265(14) 0.0193(13) -0.0012(11) 0.0091(11) 0.0041(11)
C01C 0.0345(15) 0.0229(14) 0.0315(15) 0.0059(11) 0.0139(12) 0.0052(11)
C01D 0.0264(14) 0.0189(13) 0.0346(15) -0.0037(11) 0.0095(11) -0.0079(10)
C01E 0.0336(15) 0.0250(14) 0.0236(13) -0.0068(11) 0.0124(11) 0.0011(11)
C01F 0.0277(14) 0.0233(14) 0.0349(15) 0.0000(12) 0.0094(12) -0.0081(11)
C01G 0.0413(16) 0.0413(17) 0.0167(13) 0.0021(12) 0.0117(12) 0.0024(13)
C01H 0.0365(16) 0.0464(18) 0.0176(13) -0.0004(12) 0.0085(12) -0.0060(13)
C01I 0.0357(15) 0.0309(15) 0.0237(14) 0.0008(12) 0.0095(12) -0.0084(12)
C01J 0.0414(16) 0.0260(15) 0.0294(15) -0.0044(12) 0.0129(13) -0.0044(12)
C01K 0.0316(15) 0.0404(17) 0.0325(15) 0.0050(13) 0.0160(12) 0.0041(13)
C01L 0.0355(15) 0.0328(16) 0.0309(15) -0.0053(12) 0.0090(12) 0.0098(12)
C01M 0.0316(15) 0.0341(16) 0.0348(16) 0.0036(12) 0.0173(12) 0.0002(12)
C01N 0.0335(15) 0.0268(14) 0.0247(14) -0.0092(11) 0.0104(11) -0.0051(11)
C01O 0.0349(15) 0.0255(14) 0.0284(15) -0.0087(11) 0.0132(12) -0.0042(12)
C01P 0.0283(14) 0.0289(15) 0.0353(15) 0.0045(12) 0.0137(12) 0.0083(12)
C01Q 0.0313(15) 0.0207(14) 0.0515(19) -0.0002(13) 0.0103(13) 0.0011(12)
C01R 0.0391(17) 0.0417(18) 0.0342(16) 0.0043(13) 0.0162(13) 0.0085(14)
C01S 0.0343(16) 0.0305(15) 0.0374(16) -0.0063(13) 0.0159(13) -0.0086(12)
C01T 0.0285(15) 0.0343(16) 0.0506(19) 0.0100(14) 0.0161(14) 0.0029(12)
C01U 0.0307(15) 0.0382(17) 0.0415(17) 0.0054(14) 0.0103(13) 0.0124(13)
C01V 0.0380(16) 0.0242(15) 0.0446(18) -0.0096(13) 0.0065(14) 0.0026(12)
C01W 0.0309(15) 0.0378(17) 0.0355(16) -0.0114(13) 0.0094(13) -0.0028(13)
C01X 0.0319(15) 0.0249(15) 0.0485(18) -0.0058(13) 0.0165(13) -0.0069(12)
C01Y 0.0278(15) 0.068(2) 0.0287(16) 0.0109(15) 0.0133(13) 0.0105(15)
C01Z 0.0341(16) 0.0481(19) 0.0332(16) 0.0006(14) 0.0131(13) -0.0110(14)
C020 0.0421(18) 0.0330(17) 0.0433(18) 0.0082(14) 0.0104(14) -0.0092(14)
C021 0.051(2) 0.053(2) 0.0342(17) 0.0235(15) 0.0158(15) 0.0097(16)
C022 0.0372(17) 0.0420(18) 0.0437(18) -0.0115(14) 0.0133(14) -0.0156(14)
C023 0.0238(14) 0.054(2) 0.0435(18) -0.0033(15) 0.0099(13) 0.0074(14)
C024 0.0276(15) 0.059(2) 0.0403(18) -0.0077(16) 0.0062(13) -0.0070(15)
C025 0.0453(19) 0.0250(16) 0.058(2) 0.0120(15) 0.0071(16) -0.0012(14)
C026 0.0480(19) 0.060(2) 0.0315(17) -0.0209(16) 0.0148(15) -0.0130(16)
C027 0.0299(16) 0.052(2) 0.0421(18) -0.0106(15) 0.0095(13) 0.0021(14)
C028 0.0323(16) 0.071(2) 0.0407(18) 0.0084(17) 0.0174(14) -0.0097(16)
C029 0.0362(17) 0.0218(15) 0.074(2) -0.0015(15) 0.0163(16) -0.0007(13)
C02A 0.0488(19) 0.055(2) 0.0375(17) 0.0148(15) 0.0240(15) 0.0256(16)
C02B 0.0286(16) 0.047(2) 0.061(2) 0.0047(17) 0.0161(15) -0.0012(14)
C02C 0.0404(19) 0.082(3) 0.045(2) 0.0206(19) 0.0279(16) 0.0189(18)
C02D 0.043(2) 0.100(3) 0.057(2) 0.005(2) 0.0288(18) 0.014(2)
C02E 0.054(2) 0.096(3) 0.063(2) 0.036(2) 0.042(2) 0.046(2)
C02F 0.057(3) 0.136(5) 0.087(3) 0.052(3) 0.053(2) 0.030(3)
C02G 0.059(2) 0.078(3) 0.064(3) 0.014(2) 0.007(2) -0.010(2)

loop_
_atom_type_symbol
_atom_type_description
_atom_type_scat_dispersion_real
_atom_type_scat_dispersion_imag
_atom_type_scat_source
C C 0.0033 0.0016 'International Tables Vol C Tables 4.2.6.8 and 6.1.1.4'
H H 0.0000 0.0000 'International Tables Vol C Tables 4.2.6.8 and 6.1.1.4'
Cl Cl 0.1484 0.1585 'International Tables Vol C Tables 4.2.6.8 and 6.1.1.4'
N N 0.0061 0.0033 'International Tables Vol C Tables 4.2.6.8 and 6.1.1.4'
O O 0.0106 0.0060 'International Tables Vol C Tables 4.2.6.8 and 6.1.1.4'

loop_
_geom_angle_atom_site_label_1
_geom_angle_atom_site_label_2
_geom_angle_atom_site_label_3
_geom_angle
_geom_angle_site_symmetry_1
_geom_angle_site_symmetry_3
_geom_angle_publ_flag
C00X O004 C00T 119.50(19) . . ?
C00O O005 C011 115.71(19) . . ?
C00Q O006 C01E 115.3(2) . . ?
C01F O007 C00Y 119.6(2) . . ?
O008 N00E O00B 123.8(2) . . ?
O008 N00E C00L 116.7(2) . . ?
O00B N00E C00L 119.5(2) . . ?
O009 N00F C012 116.2(2) . . ?
O00D N00F O009 123.9(2) . . ?
O00D N00F C012 119.9(2) . . ?
C00M C00G C00H 122.7(2) . . ?
C01B C00G C00H 119.7(2) . . ?
C01B C00G C00M 117.4(2) . . ?
C00G C00H C00I 111.89(19) . . ?
C00G C00H C00L 118.0(2) . . ?
C00I C00H C00L 109.95(19) . . ?
C00O C00I C00H 113.7(2) . . ?
C00R C00J C00P 122.9(2) . . ?
C00R C00J C01I 116.8(2) . . ?
C01I C00J C00P 120.1(2) . . ?
C00N C00K C00L 112.09(19) . . ?
C00N C00K C00S 112.7(2) . . ?
C00S C00K C00L 108.02(19) . . ?
N00E C00L C00H 108.39(19) . . ?
N00E C00L C00K 109.87(19) . . ?
N00E C00L C00T 105.15(19) . . ?
C00K C00L C00H 109.31(19) . . ?
C00K C00L C00T 111.26(19) . . ?
C00T C00L C00H 112.74(19) . . ?
C01C C00M C00G 120.9(2) . . ?
C00O C00N C00K 121.3(2) . . ?
C00O C00N C00V 119.8(2) . . ?
C00V C00N C00K 118.1(2) . . ?
O005 C00O C00I 111.4(2) . . ?
O005 C00O C00N 124.5(2) . . ?
C00N C00O C00I 124.0(2) . . ?
C00J C00P C010 112.2(2) . . ?
C00J C00P C012 117.8(2) . . ?
C010 C00P C012 109.9(2) . . ?
O006 C00Q C00U 124.5(2) . . ?
O006 C00Q C010 111.1(2) . . ?
C00U C00Q C010 124.2(2) . . ?
C01J C00R C00J 121.0(2) . . ?
C00X C00S C00K 120.9(2) . . ?
C00X C00S C01A 117.4(2) . . ?
C01A C00S C00K 121.7(2) . . ?
O004 C00T C00L 109.4(2) . . ?
O004 C00T C00Z 111.6(2) . . ?
C00Z C00T C00L 115.5(2) . . ?
C00Q C00U C00W 121.0(2) . . ?
C00Q C00U C01O 119.5(2) . . ?
C01O C00U C00W 118.9(2) . . ?
O00A C00V C00N 122.7(2) . . ?
O00A C00V C013 122.7(2) . . ?
C00N C00V C013 114.5(2) . . ?
C00U C00W C012 112.6(2) . . ?
C00U C00W C01D 111.9(2) . . ?
C01D C00W C012 107.9(2) . . ?
O004 C00X C00S 123.2(2) . . ?
O004 C00X C01L 115.0(2) . . ?
C00S C00X C01L 121.6(3) . . ?
O007 C00Y C012 109.7(2) . . ?
O007 C00Y C018 111.3(2) . . ?
C018 C00Y C012 116.4(2) . . ?
C01P C00Z C00T 122.4(2) . . ?
C01T C00Z C00T 119.1(2) . . ?
C01T C00Z C01P 118.4(3) . . ?
C00Q C010 C00P 113.2(2) . . ?
O005 C011 C013 109.1(2) . . ?
O005 C011 C014 107.0(2) . . ?
C014 C011 C013 114.3(2) . . ?
N00F C012 C00P 108.49(19) . . ?
N00F C012 C00Y 104.91(19) . . ?
C00W C012 N00F 109.5(2) . . ?
C00W C012 C00P 109.4(2) . . ?
C00W C012 C00Y 111.3(2) . . ?
C00Y C012 C00P 113.1(2) . . ?
C00V C013 C011 109.9(2) . . ?
C01M C014 C011 121.3(2) . . ?
C01M C014 C01Z 118.9(3) . . ?
C01Z C014 C011 119.8(3) . . ?
C01K C015 C016 120.5(3) . . ?
C015 C016 C01E 121.3(2) . . ?
C02A C016 C015 118.9(3) . . ?
C02A C016 C01E 119.8(3) . . ?
C01C C017 C021 120.9(3) . . ?
C01G C017 C01C 118.2(2) . . ?
C01G C017 C021 120.9(3) . . ?
C01S C018 C00Y 122.8(3) . . ?
C01W C018 C00Y 118.3(2) . . ?
C01W C018 C01S 118.9(3) . . ?
C01H C019 C026 121.0(3) . . ?
C01J C019 C01H 117.5(3) . . ?
C01J C019 C026 121.5(3) . . ?
C01Q C01A C00S 121.5(3) . . ?
C01G C01B C00G 121.3(3) . . ?
C00M C01C C017 121.4(3) . . ?
C01F C01D C00W 120.7(2) . . ?
C01F C01D C01X 117.1(3) . . ?
C01X C01D C00W 122.1(3) . . ?
O006 C01E C016 106.0(2) . . ?
O006 C01E C01N 109.3(2) . . ?
C016 C01E C01N 115.2(2) . . ?
O007 C01F C01D 123.3(2) . . ?
O007 C01F C020 114.9(3) . . ?
C01D C01F C020 121.7(3) . . ?
C017 C01G C01B 120.8(2) . . ?
C01I C01H C019 121.0(3) . . ?
C01H C01I C00J 121.8(3) . . ?
C019 C01J C00R 121.8(3) . . ?
C015 C01K C02C 121.2(3) . . ?
C01V C01L C00X 119.8(3) . . ?
C014 C01M C01R 120.7(3) . . ?
C01O C01N C01E 110.6(2) . . ?
O00C C01O C00U 122.2(2) . . ?
O00C C01O C01N 122.2(2) . . ?
C00U C01O C01N 115.4(2) . . ?
C01U C01P C00Z 120.4(3) . . ?
C01A C01Q C01V 119.9(3) . . ?
C01M C01R C01Y 120.5(3) . . ?
C018 C01S C022 120.0(3) . . ?
C00Z C01T C02B 120.7(3) . . ?
C023 C01U C01P 120.4(3) . . ?
C01L C01V C01Q 119.8(3) . . ?
C018 C01W C027 121.0(3) . . ?
C029 C01X C01D 121.5(3) . . ?
C01R C01Y C02D 120.0(3) . . ?
C028 C01Y C01R 118.5(3) . . ?
C028 C01Y C02D 121.5(3) . . ?
C014 C01Z C028 120.0(3) . . ?
C025 C020 C01F 119.7(3) . . ?
C024 C022 C01S 120.3(3) . . ?
C01U C023 C02B 120.1(3) . . ?
C022 C024 C027 120.3(3) . . ?
C020 C025 C029 120.0(3) . . ?
C024 C027 C01W 119.5(3) . . ?
C01Y C028 C01Z 121.3(3) . . ?
C01X C029 C025 120.0(3) . . ?
C016 C02A C02E 119.8(3) . . ?
C023 C02B C01T 119.9(3) . . ?
C01K C02C C02F 120.4(3) . . ?
C02E C02C C01K 117.6(3) . . ?
C02E C02C C02F 122.0(3) . . ?
C02C C02E C02A 122.0(3) . . ?
Cl00 C02G Cl1 109.6(3) . . ?
Cl2 C02G Cl00 109.6(3) . . ?
Cl2 C02G Cl1 112.6(3) . . ?

loop_
_geom_bond_atom_site_label_1
_geom_bond_atom_site_label_2
_geom_bond_distance
_geom_bond_site_symmetry_2
_geom_bond_publ_flag
Cl00 C02G 1.757(4) . ?
Cl1 C02G 1.759(5) . ?
Cl2 C02G 1.733(5) . ?
O004 C00T 1.439(3) . ?
O004 C00X 1.383(3) . ?
O005 C00O 1.350(3) . ?
O005 C011 1.463(3) . ?
O006 C00Q 1.349(3) . ?
O006 C01E 1.466(3) . ?
O007 C00Y 1.437(3) . ?
O007 C01F 1.382(3) . ?
O008 N00E 1.221(3) . ?
O009 N00F 1.224(3) . ?
O00A C00V 1.225(3) . ?
O00B N00E 1.224(3) . ?
O00C C01O 1.226(3) . ?
O00D N00F 1.221(3) . ?
N00E C00L 1.525(3) . ?
N00F C012 1.534(3) . ?
C00G C00H 1.519(3) . ?
C00G C00M 1.401(4) . ?
C00G C01B 1.396(4) . ?
C00H C00I 1.538(3) . ?
C00H C00L 1.561(3) . ?
C00I C00O 1.493(3) . ?
C00J C00P 1.520(3) . ?
C00J C00R 1.398(4) . ?
C00J C01I 1.398(4) . ?
C00K C00L 1.536(3) . ?
C00K C00N 1.517(3) . ?
C00K C00S 1.522(3) . ?
C00L C00T 1.552(3) . ?
C00M C01C 1.385(4) . ?
C00N C00O 1.352(4) . ?
C00N C00V 1.458(3) . ?
C00P C010 1.532(3) . ?
C00P C012 1.565(3) . ?
C00Q C00U 1.352(4) . ?
C00Q C010 1.496(4) . ?
C00R C01J 1.386(4) . ?
C00S C00X 1.389(4) . ?
C00S C01A 1.402(4) . ?
C00T C00Z 1.518(4) . ?
C00U C00W 1.516(3) . ?
C00U C01O 1.457(4) . ?
C00V C013 1.515(4) . ?
C00W C012 1.534(3) . ?
C00W C01D 1.530(4) . ?
C00X C01L 1.393(4) . ?
C00Y C012 1.550(3) . ?
C00Y C018 1.518(4) . ?
C00Z C01P 1.393(4) . ?
C00Z C01T 1.387(4) . ?
C011 C013 1.519(4) . ?
C011 C014 1.499(4) . ?
C014 C01M 1.383(4) . ?
C014 C01Z 1.391(4) . ?
C015 C016 1.393(4) . ?
C015 C01K 1.378(4) . ?
C016 C01E 1.501(4) . ?
C016 C02A 1.380(4) . ?
C017 C01C 1.388(4) . ?
C017 C01G 1.387(4) . ?
C017 C021 1.519(4) . ?
C018 C01S 1.393(4) . ?
C018 C01W 1.382(4) . ?
C019 C01H 1.391(4) . ?
C019 C01J 1.386(4) . ?
C019 C026 1.514(4) . ?
C01A C01Q 1.379(4) . ?
C01B C01G 1.392(4) . ?
C01D C01F 1.389(4) . ?
C01D C01X 1.400(4) . ?
C01E C01N 1.512(4) . ?
C01F C020 1.396(4) . ?
C01H C01I 1.385(4) . ?
C01K C02C 1.390(4) . ?
C01L C01V 1.378(4) . ?
C01M C01R 1.390(4) . ?
C01N C01O 1.511(4) . ?
C01P C01U 1.389(4) . ?
C01Q C01V 1.393(5) . ?
C01R C01Y 1.397(5) . ?
C01S C022 1.396(4) . ?
C01T C02B 1.394(4) . ?
C01U C023 1.369(5) . ?
C01W C027 1.399(4) . ?
C01X C029 1.378(5) . ?
C01Y C028 1.374(5) . ?
C01Y C02D 1.513(4) . ?
C01Z C028 1.394(5) . ?
C020 C025 1.371(5) . ?
C022 C024 1.374(5) . ?
C023 C02B 1.376(5) . ?
C024 C027 1.376(5) . ?
C025 C029 1.387(5) . ?
C02A C02E 1.387(5) . ?
C02C C02E 1.380(5) . ?
C02C C02F 1.509(5) . ?

loop_
_smtbx_masks_void_nr
_smtbx_masks_void_average_x
_smtbx_masks_void_average_y
_smtbx_masks_void_average_z
_smtbx_masks_void_volume
_smtbx_masks_void_count_electrons
_smtbx_masks_void_content
1 0.000 -0.543 0.500 365.3 117.9 ?
2 0.000 0.500 0.000 20.8 2.1 ?
3 0.500 -0.234 0.000 365.3 117.9 ?
4 0.500 0.000 0.500 20.8 2.1 ?
